data_4327862
loop_
_publ_author_name
'Lisa Br\"uckmann'
'Wieland Tyrra'
'Stefan Stucky'
'Sanjay Mathur'

_publ_section_title
;
 Novel Air-Stable and Volatile Bis(pyridylalkenolato)palladium(II) and
 -platinum(II) Derivatives
;
_journal_name_full 'Inorganic Chemistry'
_journal_page_first 536
_journal_page_last 542
_journal_paper_doi 10.1021/ic201996r
_journal_volume 51
_journal_year 2012
_chemical_formula_moiety 'C18 H10 F10 N2 O2 Pd'
_chemical_formula_sum 'C18 H10 F10 N2 O2 Pd'
_chemical_formula_weight 582.68
_chemical_name_systematic
; 
 ? 
;
_space_group_IT_number 14
_symmetry_cell_setting monoclinic
_symmetry_space_group_name_Hall '-P 2ybc'
_symmetry_space_group_name_H-M 'P 1 21/c 1'
_atom_sites_solution_hydrogens geom
_atom_sites_solution_primary direct
_atom_sites_solution_secondary difmap
_audit_creation_method SHELXL-97
_cell_angle_alpha 90.000
_cell_angle_beta 96.453(5)
_cell_angle_gamma 90.000
_cell_formula_units_Z 2
_cell_length_a 11.411(5)
_cell_length_b 5.940(5)
_cell_length_c 14.471(5)
_cell_measurement_reflns_used 9269
_cell_measurement_temperature 293(2)
_cell_measurement_theta_max 28.07
_cell_measurement_theta_min 3.18
_cell_volume 974.6(10)
_computing_cell_refinement 'X-Area (Stoe & Cie, 2001)'
_computing_data_collection 'X-Area (Stoe & Cie, 2001)'
_computing_data_reduction 'X-Area (Stoe & Cie, 2001)'
_computing_structure_refinement 'SHELXL-97 (Sheldrick, 1997)'
_computing_structure_solution 'SHELXS-97 (Sheldrick, 1990)'
_diffrn_ambient_temperature 293(2)
_diffrn_measured_fraction_theta_full 0.918
_diffrn_measured_fraction_theta_max 0.918
_diffrn_measurement_device_type 'Stoe IPDS I'
_diffrn_measurement_method '\f scans'
_diffrn_radiation_monochromator graphite
_diffrn_radiation_source 'fine-focus sealed tube'
_diffrn_radiation_type MoK\a
_diffrn_radiation_wavelength 0.71073
_diffrn_reflns_av_R_equivalents 0.0522
_diffrn_reflns_av_sigmaI/netI 0.0536
_diffrn_reflns_limit_h_max 15
_diffrn_reflns_limit_h_min -14
_diffrn_reflns_limit_k_max 6
_diffrn_reflns_limit_k_min -6
_diffrn_reflns_limit_l_max 19
_diffrn_reflns_limit_l_min -19
_diffrn_reflns_number 8789
_diffrn_reflns_theta_full 28.07
_diffrn_reflns_theta_max 28.07
_diffrn_reflns_theta_min 3.18
_exptl_absorpt_coefficient_mu 1.065
_exptl_absorpt_correction_type none
_exptl_crystal_colour orange
_exptl_crystal_density_diffrn 1.985
_exptl_crystal_description needle
_exptl_crystal_F_000 568
_exptl_crystal_size_max 0.28
_exptl_crystal_size_mid 0.15
_exptl_crystal_size_min 0.14
_refine_diff_density_max 0.398
_refine_diff_density_min -0.723
_refine_diff_density_rms 0.082
_refine_ls_extinction_method none
_refine_ls_goodness_of_fit_ref 0.892
_refine_ls_hydrogen_treatment constr
_refine_ls_matrix_type full
_refine_ls_number_parameters 151
_refine_ls_number_reflns 2165
_refine_ls_number_restraints 0
_refine_ls_restrained_S_all 0.892
_refine_ls_R_factor_all 0.0592
_refine_ls_R_factor_gt 0.0330
_refine_ls_shift/su_max 0.000
_refine_ls_shift/su_mean 0.000
_refine_ls_structure_factor_coef Fsqd
_refine_ls_weighting_details 'calc w=1/[\s^2^(Fo^2^)+(0.0380P)^2^+0.0000P] where P=(Fo^2^+2Fc^2^)/3'
_refine_ls_weighting_scheme calc
_refine_ls_wR_factor_gt 0.0641
_refine_ls_wR_factor_ref 0.0686
_reflns_number_gt 1432
_reflns_number_total 2165
_reflns_threshold_expression >2sigma(I)
_cod_data_source_file ic201996r_si_002_2.cif
_cod_data_source_block shelxl
_cod_database_code 4327862

loop_
_symmetry_equiv_pos_as_xyz
'x, y, z'
'-x, y+1/2, -z+1/2'
'-x, -y, -z'
'x, -y-1/2, z-1/2'

loop_
_atom_site_label
_atom_site_type_symbol
_atom_site_fract_x
_atom_site_fract_y
_atom_site_fract_z
_atom_site_U_iso_or_equiv
_atom_site_adp_type
_atom_site_occupancy
_atom_site_symmetry_multiplicity
_atom_site_calc_flag
_atom_site_refinement_flags
Pd1 Pd 1.0000 0.0000 1.0000 0.03537(11) Uani 1 2 d S
F81 F 1.3692(2) -0.1949(6) 0.98199(17) 0.0921(9) Uani 1 1 d .
O1 O 1.16952(17) -0.0564(4) 1.04015(17) 0.0517(7) Uani 1 1 d .
F82 F 1.3732(2) -0.4938(5) 1.0656(2) 0.0934(8) Uani 1 1 d .
F92 F 1.52837(19) -0.1846(6) 1.1333(2) 0.1135(11) Uani 1 1 d .
F93 F 1.3941(2) -0.2418(7) 1.2212(2) 0.1264(14) Uani 1 1 d .
C4 C 0.9796(3) -0.5977(7) 1.1645(2) 0.0481(8) Uani 1 1 d .
H4 H 1.0289 -0.7174 1.1838 0.058 Uiso 1 1 calc R
N1 N 0.9509(2) -0.2495(5) 1.08480(16) 0.0383(6) Uani 1 1 d .
F91 F 1.3907(3) 0.0551(6) 1.1422(3) 0.1348(16) Uani 1 1 d .
C6 C 1.1455(3) -0.4264(6) 1.0980(2) 0.0430(8) Uani 1 1 d .
H6 H 1.1861 -0.5605 1.1109 0.052 Uiso 1 1 calc R
C8 C 1.3395(3) -0.2778(8) 1.0630(3) 0.0594(10) Uani 1 1 d .
C5 C 1.0231(3) -0.4233(6) 1.1143(2) 0.0380(8) Uani 1 1 d .
C3 C 0.8668(3) -0.5978(7) 1.1862(2) 0.0569(10) Uani 1 1 d .
H3 H 0.8382 -0.7170 1.2188 0.068 Uiso 1 1 calc R
C7 C 1.2064(3) -0.2561(6) 1.0663(2) 0.0445(8) Uani 1 1 d .
C2 C 0.7955(3) -0.4160(7) 1.1585(3) 0.0593(11) Uani 1 1 d .
H2 H 0.7187 -0.4081 1.1740 0.071 Uiso 1 1 calc R
C1 C 0.8399(3) -0.2493(7) 1.1083(2) 0.0502(9) Uani 1 1 d .
H1 H 0.7910 -0.1288 1.0891 0.060 Uiso 1 1 calc R
C9 C 1.4139(3) -0.1555(10) 1.1408(4) 0.0817(15) Uani 1 1 d .

loop_
_atom_site_aniso_label
_atom_site_aniso_U_11
_atom_site_aniso_U_22
_atom_site_aniso_U_33
_atom_site_aniso_U_23
_atom_site_aniso_U_13
_atom_site_aniso_U_12
Pd1 0.03075(15) 0.0381(2) 0.03665(16) 0.0039(2) 0.00102(10) 0.00525(19)
F81 0.0578(13) 0.142(3) 0.0805(16) 0.0310(17) 0.0265(11) 0.0157(15)
O1 0.0307(10) 0.051(2) 0.0714(15) 0.0165(11) -0.0032(10) 0.0051(9)
F82 0.0612(13) 0.0721(19) 0.151(2) 0.0079(19) 0.0297(14) 0.0320(15)
F92 0.0345(12) 0.149(3) 0.153(3) 0.011(2) -0.0054(13) 0.0125(15)
F93 0.0752(18) 0.217(5) 0.0817(19) 0.019(2) -0.0137(14) 0.010(2)
C4 0.058(2) 0.047(2) 0.0379(17) 0.0050(15) -0.0023(15) 0.0062(16)
N1 0.0384(13) 0.0394(18) 0.0371(14) 0.0052(11) 0.0038(10) 0.0038(11)
F91 0.0721(18) 0.102(3) 0.217(4) -0.039(2) -0.042(2) 0.0098(17)
C6 0.0443(17) 0.042(2) 0.0424(17) 0.0021(13) 0.0028(13) 0.0120(13)
C8 0.0437(19) 0.069(3) 0.066(2) 0.015(2) 0.0092(16) 0.0154(18)
C5 0.0440(16) 0.037(2) 0.0319(15) -0.0016(12) 0.0003(13) 0.0048(12)
C3 0.058(2) 0.063(3) 0.051(2) 0.0154(18) 0.0065(17) -0.0070(19)
C7 0.0371(16) 0.051(3) 0.0436(18) 0.0035(15) -0.0014(13) 0.0114(15)
C2 0.0472(19) 0.073(3) 0.059(2) 0.0139(18) 0.0153(17) 0.0024(17)
C1 0.0421(18) 0.056(3) 0.053(2) 0.0112(17) 0.0082(14) 0.0080(15)
C9 0.037(2) 0.102(5) 0.101(4) 0.015(3) -0.014(2) 0.013(2)

loop_
_atom_type_symbol
_atom_type_description
_atom_type_scat_dispersion_real
_atom_type_scat_dispersion_imag
_atom_type_scat_source
C C 0.0033 0.0016 'International Tables Vol C Tables 4.2.6.8 and 6.1.1.4'
H H 0.0000 0.0000 'International Tables Vol C Tables 4.2.6.8 and 6.1.1.4'
N N 0.0061 0.0033 'International Tables Vol C Tables 4.2.6.8 and 6.1.1.4'
O O 0.0106 0.0060 'International Tables Vol C Tables 4.2.6.8 and 6.1.1.4'
F F 0.0171 0.0103 'International Tables Vol C Tables 4.2.6.8 and 6.1.1.4'
Pd Pd -0.9988 1.0072 'International Tables Vol C Tables 4.2.6.8 and 6.1.1.4'

loop_
_geom_angle_atom_site_label_1
_geom_angle_atom_site_label_2
_geom_angle_atom_site_label_3
_geom_angle
_geom_angle_site_symmetry_1
_geom_angle_site_symmetry_3
O1 Pd1 O1 179.999(1) 3_757 .
O1 Pd1 N1 88.53(10) 3_757 .
O1 Pd1 N1 91.48(9) . .
O1 Pd1 N1 91.47(9) 3_757 3_757
O1 Pd1 N1 88.53(10) . 3_757
N1 Pd1 N1 179.999(1) . 3_757
C7 O1 Pd1 120.8(2) . .
C3 C4 C5 121.7(3) . .
C3 C4 H4 119.2 . .
C5 C4 H4 119.2 . .
C1 N1 C5 118.3(3) . .
C1 N1 Pd1 118.7(2) . .
C5 N1 Pd1 122.9(2) . .
C7 C6 C5 126.6(3) . .
C7 C6 H6 116.7 . .
C5 C6 H6 116.7 . .
F82 C8 F81 106.0(3) . .
F82 C8 C9 107.7(3) . .
F81 C8 C9 107.3(4) . .
F82 C8 C7 111.2(3) . .
F81 C8 C7 110.0(3) . .
C9 C8 C7 114.3(3) . .
N1 C5 C4 119.4(3) . .
N1 C5 C6 121.5(3) . .
C4 C5 C6 119.1(3) . .
C4 C3 C2 118.3(4) . .
C4 C3 H3 120.9 . .
C2 C3 H3 120.9 . .
O1 C7 C6 128.7(3) . .
O1 C7 C8 111.0(3) . .
C6 C7 C8 120.2(3) . .
C1 C2 C3 118.8(3) . .
C1 C2 H2 120.6 . .
C3 C2 H2 120.6 . .
N1 C1 C2 123.4(3) . .
N1 C1 H1 118.3 . .
C2 C1 H1 118.3 . .
F91 C9 F93 108.2(5) . .
F91 C9 F92 109.5(5) . .
F93 C9 F92 106.8(4) . .
F91 C9 C8 112.4(4) . .
F93 C9 C8 109.5(4) . .
F92 C9 C8 110.3(4) . .

loop_
_geom_bond_atom_site_label_1
_geom_bond_atom_site_label_2
_geom_bond_distance
_geom_bond_site_symmetry_2
Pd1 O1 1.985(2) 3_757
Pd1 O1 1.985(2) .
Pd1 N1 2.042(3) .
Pd1 N1 2.042(3) 3_757
F81 C8 1.349(4) .
O1 C7 1.301(4) .
F82 C8 1.338(5) .
F92 C9 1.334(4) .
F93 C9 1.313(5) .
C4 C3 1.359(5) .
C4 C5 1.389(5) .
C4 H4 0.9300 .
N1 C1 1.348(4) .
N1 C5 1.359(4) .
F91 C9 1.279(6) .
C6 C7 1.338(5) .
C6 C5 1.442(4) .
C6 H6 0.9300 .
C8 C9 1.517(6) .
C8 C7 1.530(4) .
C3 C2 1.383(6) .
C3 H3 0.9300 .
C2 C1 1.359(5) .
C2 H2 0.9300 .
C1 H1 0.9300 .
